data_7056899
loop_
_publ_author_name
'Yuan, Shifang'
'Wang, Lijing'
'Huang, Chuanbing'
'Niu, Chunxia'
'Xiang, Kai'
'Xu, Caihong'
'Solan, Gregory A.'
'Ma, Hongwei'
'Sun, Wen-Hua'

_publ_section_title
;
 Azasilicon-bridged heterocyclic arylamines: syntheses, structures and
 photophysical properties
;
_journal_issue 4
_journal_name_full 'New Journal of Chemistry'
_journal_page_first 3102
_journal_paper_doi 10.1039/C7NJ03876C
_journal_volume 42
_journal_year 2018
_chemical_formula_sum 'C38 H44 N2'
_chemical_formula_weight 528.75
_space_group_crystal_system triclinic
_space_group_IT_number 2
_space_group_name_Hall '-P 1'
_space_group_name_H-M_alt 'P -1'
_symmetry_space_group_name_Hall '-P 1'
_symmetry_space_group_name_H-M 'P -1'
_atom_sites_solution_hydrogens mixed
_atom_sites_solution_primary direct
_atom_sites_solution_secondary difmap
_audit_block_doi 10.5517/ccdc.csd.cc1px5lc
_audit_creation_method SHELXL-2014/7
_audit_update_record
;
2018-01-12 deposited with the CCDC.
2018-01-15 downloaded from the CCDC.
;
_cell_angle_alpha 86.414(6)
_cell_angle_beta 70.448(5)
_cell_angle_gamma 69.436(4)
_cell_formula_units_Z 1
_cell_length_a 8.181(2)
_cell_length_b 9.014(2)
_cell_length_c 11.892(4)
_cell_measurement_reflns_used 4360
_cell_measurement_temperature 296(2)
_cell_measurement_theta_max 25.041
_cell_measurement_theta_min 1.821
_cell_volume 772.2(4)
_computing_cell_refinement 'ApexII (Bruker 2009)'
_computing_data_collection 'ApexII (Bruker 2009)'
_computing_data_reduction 'ApexII (Bruker 2009)'
_computing_molecular_graphics 'Olex2 (Dolomanov et al., 2009)'
_computing_publication_material 'Olex2 (Dolomanov et al., 2009)'
_computing_structure_refinement 'SHELXL-2014/7 (Sheldrick, 2014)'
_computing_structure_solution 'ApexII (Bruker 2009)'
_diffrn_ambient_temperature 296(2)
_diffrn_measured_fraction_theta_full 0.998
_diffrn_measured_fraction_theta_max 0.998
_diffrn_measurement_device_type 'Bruker ApexII CCD'
_diffrn_measurement_method '\f and \w scan'
_diffrn_radiation_type MoK\a
_diffrn_radiation_wavelength 0.71073
_diffrn_reflns_av_R_equivalents 0.0234
_diffrn_reflns_av_unetI/netI 0.0485
_diffrn_reflns_Laue_measured_fraction_full 0.998
_diffrn_reflns_Laue_measured_fraction_max 0.998
_diffrn_reflns_limit_h_max 9
_diffrn_reflns_limit_h_min -8
_diffrn_reflns_limit_k_max 10
_diffrn_reflns_limit_k_min -10
_diffrn_reflns_limit_l_max 14
_diffrn_reflns_limit_l_min -7
_diffrn_reflns_number 4360
_diffrn_reflns_point_group_measured_fraction_full 0.998
_diffrn_reflns_point_group_measured_fraction_max 0.998
_diffrn_reflns_theta_full 25.041
_diffrn_reflns_theta_max 25.041
_diffrn_reflns_theta_min 1.821
_diffrn_source 'sealed tube'
_exptl_absorpt_coefficient_mu 0.065
_exptl_absorpt_correction_T_max 0.994
_exptl_absorpt_correction_T_min 0.986
_exptl_absorpt_correction_type multi-scan
_exptl_absorpt_process_details
;
SADABS v.2.10 (Bruker,2003) was used for absorption correction.
R(int) was 0.0920 before and 0.0258 after correction.
The Ratio of minimum to maximum transmission is 0.4414.
The \l/2 correction factor is 0.0015.
;
_exptl_crystal_colour colorless
_exptl_crystal_density_diffrn 1.137
_exptl_crystal_description block
_exptl_crystal_F_000 286
_exptl_crystal_size_max 0.210
_exptl_crystal_size_mid 0.150
_exptl_crystal_size_min 0.100
_exptl_transmission_factor_max 0.994
_exptl_transmission_factor_min 0.986
_refine_diff_density_max 0.145
_refine_diff_density_min -0.139
_refine_diff_density_rms 0.031
_refine_ls_extinction_coef 0.032(6)
_refine_ls_extinction_expression Fc^*^=kFc[1+0.001xFc^2^\l^3^/sin(2\q)]^-1/4^
_refine_ls_extinction_method 'SHELXL-2014/7 (Sheldrick 2014'
_refine_ls_goodness_of_fit_ref 1.021
_refine_ls_hydrogen_treatment constr
_refine_ls_matrix_type full
_refine_ls_number_parameters 195
_refine_ls_number_reflns 2738
_refine_ls_number_restraints 20
_refine_ls_restrained_S_all 1.022
_refine_ls_R_factor_all 0.0789
_refine_ls_R_factor_gt 0.0461
_refine_ls_shift/su_max 0.007
_refine_ls_shift/su_mean 0.001
_refine_ls_structure_factor_coef Fsqd
_refine_ls_weighting_details 'w=1/[\s^2^(Fo^2^)+(0.0540P)^2^+0.0310P] where P=(Fo^2^+2Fc^2^)/3'
_refine_ls_weighting_scheme calc
_refine_ls_wR_factor_gt 0.1048
_refine_ls_wR_factor_ref 0.1210
_reflns_Friedel_coverage 0.000
_reflns_number_gt 1760
_reflns_number_total 2738
_reflns_threshold_expression 'I > 2\s(I)'
_cod_data_source_file c7nj03876c2.cif
_cod_data_source_block 1576213
_cod_depositor_comments
;
The following automatic conversions were performed:

'_atom_sites_solution_primary' value 'direct methods' was changed to
'direct'.

'_atom_sites_solution_secondary' value 'difference fourier map' was
changed to 'difmap'.

Automatic conversion script
Id: cif_fix_values 4973 2017-02-22 13:04:09Z antanas 

 Adding full bibliography for 7056899--7056909.cif.
;
_cod_database_code 7056899
_shelx_shelxl_version_number 2014/7
_shelx_space_group_comment
;
The symmetry employed for this shelxl refinement is uniquely defined
by the following loop, which should always be used as a source of
symmetry information in preference to the above space-group names.
They are only intended as comments.
;
_shelx_estimated_absorpt_t_min 0.986
_shelx_estimated_absorpt_t_max 0.994

loop_
_space_group_symop_operation_xyz
'x, y, z'
'-x, -y, -z'

loop_
_atom_site_label
_atom_site_type_symbol
_atom_site_fract_x
_atom_site_fract_y
_atom_site_fract_z
_atom_site_U_iso_or_equiv
_atom_site_adp_type
_atom_site_occupancy
_atom_site_site_symmetry_order
_atom_site_calc_flag
_atom_site_refinement_flags_posn
_atom_site_refinement_flags_adp
_atom_site_refinement_flags_occupancy
_atom_site_disorder_assembly
_atom_site_disorder_group
N1 N 0.20205(19) 0.29004(16) 0.53493(13) 0.0370(4) Uani 1 1 d . . . . .
C1 C 0.5101(2) 0.08182(18) 0.49532(15) 0.0344(4) Uani 1 1 d . . . . .
H1A H 0.5082 0.1154 0.5718 0.041 Uiso 1 1 calc R U . . .
H1B H 0.6291 0.0732 0.4365 0.041 Uiso 1 1 calc R U . . .
C2 C 0.3582(2) 0.20667(19) 0.46014(15) 0.0330(4) Uani 1 1 d . . . . .
C3 C 0.3913(2) 0.23678(19) 0.33101(15) 0.0348(4) Uani 1 1 d . . . . .
C4 C 0.5299(3) 0.1285(2) 0.24151(17) 0.0485(5) Uani 1 1 d . . . . .
H4 H 0.6054 0.0345 0.2619 0.058 Uiso 1 1 calc R U . . .
C5 C 0.5576(3) 0.1580(3) 0.12223(18) 0.0602(6) Uani 1 1 d . . . . .
H5 H 0.6495 0.0831 0.0630 0.072 Uiso 1 1 calc R U . . .
C6 C 0.4495(3) 0.2977(3) 0.09133(19) 0.0633(7) Uani 1 1 d . . . . .
H6 H 0.4698 0.3189 0.0112 0.076 Uiso 1 1 calc R U . . .
C7 C 0.3114(3) 0.4063(3) 0.17898(18) 0.0614(6) Uani 1 1 d . . . . .
H7 H 0.2375 0.5007 0.1581 0.074 Uiso 1 1 calc R U . . .
C8 C 0.2816(3) 0.3760(2) 0.29754(17) 0.0462(5) Uani 1 1 d . . . . .
H8 H 0.1867 0.4500 0.3561 0.055 Uiso 1 1 calc R U . . .
C9 C 0.1627(2) 0.27358(19) 0.65984(15) 0.0344(4) Uani 1 1 d . . . . .
C10 C 0.2268(2) 0.3527(2) 0.72458(16) 0.0391(5) Uani 1 1 d . . . . .
C11 C 0.1805(3) 0.3370(2) 0.84677(17) 0.0442(5) Uani 1 1 d . . . . .
H11 H 0.2252 0.3866 0.8899 0.053 Uiso 1 1 calc R U . . .
C12 C 0.0708(3) 0.2510(2) 0.90771(16) 0.0436(5) Uani 1 1 d . . . . .
C13 C 0.0032(3) 0.1807(2) 0.84145(17) 0.0448(5) Uani 1 1 d . . . . .
H13 H -0.0738 0.1249 0.8809 0.054 Uiso 1 1 calc R U . . .
C14 C 0.0459(2) 0.19035(19) 0.71898(16) 0.0380(5) Uani 1 1 d D U . . .
C15 C 0.0228(3) 0.2378(3) 1.04125(17) 0.0649(7) Uani 1 1 d . . . . .
H15A H 0.1237 0.1564 1.0577 0.097 Uiso 0.67 1 d R U P A 1
H15B H 0.0016 0.3373 1.0787 0.097 Uiso 0.67 1 d R U P A 1
H15C H -0.0870 0.2109 1.0722 0.097 Uiso 0.67 1 d R U P A 1
H15D H 0.1045 0.2562 1.0764 0.097 Uiso 0.33 1 d R U P B 2
H15E H 0.0046 0.1376 1.0523 0.097 Uiso 0.33 1 d R U P B 2
H15F H -0.0968 0.3181 1.0761 0.097 Uiso 0.33 1 d R U P B 2
C16B C -0.0217(16) 0.0985(18) 0.6540(12) 0.049(2) Uani 0.5 1 d D U P C 2
H16A H 0.0067 0.1245 0.5709 0.059 Uiso 0.5 1 calc R U P C 2
H16B H 0.0415 -0.0144 0.6564 0.059 Uiso 0.5 1 calc R U P C 2
C17B C -0.1995(15) 0.0750(16) 0.7065(9) 0.086(4) Uani 0.5 1 d D U P C 1
H17A H -0.2397 0.0429 0.6480 0.128 Uiso 0.5 1 calc R U P C 1
H17B H -0.1588 -0.0138 0.7519 0.128 Uiso 0.5 1 calc R U P C 1
H17C H -0.3005 0.1590 0.7591 0.128 Uiso 0.5 1 calc R U P C 1
C18 C 0.3341(3) 0.4583(2) 0.66471(18) 0.0519(6) Uani 1 1 d . . . . .
H18A H 0.4348 0.4011 0.5942 0.062 Uiso 1 1 calc R U . . .
H18B H 0.3878 0.4838 0.7189 0.062 Uiso 1 1 calc R U . . .
C19 C 0.2142(3) 0.6122(2) 0.62816(19) 0.0617(6) Uani 1 1 d . . . . .
H19A H 0.1681 0.5880 0.5699 0.093 Uiso 1 1 calc R U . . .
H19B H 0.2871 0.6776 0.5945 0.093 Uiso 1 1 calc R U . . .
H19C H 0.1119 0.6677 0.6972 0.093 Uiso 1 1 calc R U . . .
C17A C -0.2238(15) 0.1377(19) 0.7102(13) 0.129(6) Uani 0.5 1 d D U P C 2
H17D H -0.2653 0.0787 0.6681 0.193 Uiso 0.5 1 calc R U P C 2
H17E H -0.2514 0.1107 0.7921 0.193 Uiso 0.5 1 calc R U P C 2
H17F H -0.2861 0.2493 0.7068 0.193 Uiso 0.5 1 calc R U P C 2
C16A C -0.0442(17) 0.1319(18) 0.6454(12) 0.049(2) Uani 0.5 1 d D U P C 1
H16C H -0.0881 0.2179 0.5975 0.059 Uiso 0.5 1 calc R U P C 1
H16D H 0.0527 0.0461 0.5903 0.059 Uiso 0.5 1 calc R U P C 1

loop_
_atom_site_aniso_label
_atom_site_aniso_U_11
_atom_site_aniso_U_22
_atom_site_aniso_U_33
_atom_site_aniso_U_23
_atom_site_aniso_U_13
_atom_site_aniso_U_12
N1 0.0337(9) 0.0345(8) 0.0384(9) 0.0041(7) -0.0101(7) -0.0090(7)
C1 0.0333(10) 0.0304(10) 0.0403(11) 0.0043(8) -0.0144(8) -0.0104(8)
C2 0.0329(10) 0.0273(9) 0.0399(11) 0.0034(8) -0.0123(8) -0.0121(8)
C3 0.0295(10) 0.0332(10) 0.0407(11) 0.0053(8) -0.0116(8) -0.0105(8)
C4 0.0401(12) 0.0453(12) 0.0438(12) 0.0105(9) -0.0077(9) -0.0029(9)
C5 0.0502(13) 0.0652(15) 0.0415(13) 0.0048(10) -0.0044(10) -0.0031(11)
C6 0.0602(15) 0.0746(16) 0.0415(13) 0.0164(11) -0.0169(11) -0.0097(13)
C7 0.0596(14) 0.0585(14) 0.0507(14) 0.0135(11) -0.0238(11) 0.0008(11)
C8 0.0444(12) 0.0402(11) 0.0460(12) 0.0042(9) -0.0160(9) -0.0050(9)
C9 0.0306(10) 0.0281(9) 0.0373(10) 0.0040(8) -0.0095(8) -0.0042(8)
C10 0.0385(11) 0.0305(10) 0.0436(12) 0.0014(8) -0.0104(9) -0.0095(8)
C11 0.0494(12) 0.0347(11) 0.0476(12) -0.0020(9) -0.0193(9) -0.0101(9)
C12 0.0499(12) 0.0298(10) 0.0398(11) 0.0018(8) -0.0099(9) -0.0055(9)
C13 0.0449(12) 0.0340(11) 0.0467(12) 0.0034(9) -0.0040(9) -0.0145(9)
C14 0.0348(10) 0.0306(10) 0.0426(11) 0.0000(8) -0.0071(8) -0.0096(8)
C15 0.0897(18) 0.0503(13) 0.0445(13) 0.0030(10) -0.0147(12) -0.0201(12)
C16B 0.044(3) 0.048(5) 0.057(2) 0.000(3) -0.0146(15) -0.019(3)
C17B 0.094(6) 0.145(10) 0.052(4) 0.019(5) -0.020(4) -0.089(7)
C18 0.0532(13) 0.0472(12) 0.0573(13) -0.0001(10) -0.0117(10) -0.0260(10)
C19 0.0773(16) 0.0428(12) 0.0593(14) 0.0087(10) -0.0078(12) -0.0295(12)
C17A 0.055(4) 0.196(14) 0.148(8) -0.076(8) -0.031(4) -0.047(5)
C16A 0.044(3) 0.048(5) 0.057(2) 0.000(3) -0.0146(15) -0.019(3)

loop_
_atom_type_symbol
_atom_type_description
_atom_type_scat_dispersion_real
_atom_type_scat_dispersion_imag
_atom_type_scat_source
C C 0.0033 0.0016 'International Tables Vol C Tables 4.2.6.8 and 6.1.1.4'
H H 0.0000 0.0000 'International Tables Vol C Tables 4.2.6.8 and 6.1.1.4'
N N 0.0061 0.0033 'International Tables Vol C Tables 4.2.6.8 and 6.1.1.4'

loop_
_geom_angle_atom_site_label_1
_geom_angle_atom_site_label_2
_geom_angle_atom_site_label_3
_geom_angle
_geom_angle_site_symmetry_3
C2 N1 C9 120.91(15) .
C2 C1 C1 112.77(18) 2_656
N1 C2 C3 117.39(16) .
N1 C2 C1 123.89(16) .
C3 C2 C1 118.72(14) .
C4 C3 C8 118.03(17) .
C4 C3 C2 121.79(16) .
C8 C3 C2 120.18(15) .
C5 C4 C3 120.95(19) .
C6 C5 C4 119.96(19) .
C5 C6 C7 119.79(19) .
C6 C7 C8 120.3(2) .
C7 C8 C3 120.92(18) .
C14 C9 C10 120.53(16) .
C14 C9 N1 119.24(16) .
C10 C9 N1 119.96(15) .
C11 C10 C9 117.99(17) .
C11 C10 C18 120.59(17) .
C9 C10 C18 121.35(17) .
C12 C11 C10 123.04(18) .
C11 C12 C13 117.23(17) .
C11 C12 C15 121.31(19) .
C13 C12 C15 121.45(18) .
C14 C13 C12 122.58(17) .
C13 C14 C9 118.50(17) .
C13 C14 C16B 118.4(6) .
C9 C14 C16B 122.9(6) .
C13 C14 C16A 123.9(5) .
C9 C14 C16A 117.2(5) .
C17A C16B C14 110.2(10) .
C10 C18 C19 112.71(17) .
C17B C16A C14 120.0(10) .

loop_
_geom_bond_atom_site_label_1
_geom_bond_atom_site_label_2
_geom_bond_distance
_geom_bond_site_symmetry_2
N1 C2 1.279(2) .
N1 C9 1.421(2) .
C1 C2 1.514(2) .
C1 C1 1.534(3) 2_656
C2 C3 1.492(2) .
C3 C4 1.384(2) .
C3 C8 1.387(2) .
C4 C5 1.384(3) .
C5 C6 1.371(3) .
C6 C7 1.372(3) .
C7 C8 1.375(3) .
C9 C14 1.399(2) .
C9 C10 1.406(2) .
C10 C11 1.385(2) .
C10 C18 1.506(3) .
C11 C12 1.383(3) .
C12 C13 1.389(3) .
C12 C15 1.511(3) .
C13 C14 1.384(3) .
C14 C16B 1.509(10) .
C14 C16A 1.533(10) .
C16B C17A 1.478(12) .
C17B C16A 1.482(11) .
C18 C19 1.526(3) .
